data_4327857
loop_
_publ_author_name
'Cai-Hong Zhan'
'Fei Wang'
'Yao Kang'
'Jian Zhang'

_publ_section_title
;
 Lanthanide-Thiophene-2,5-dicarboxylate Frameworks: Ionothermal Synthesis,
 Helical Structures, Photoluminescent Properties, and
 Single-Crystal-to-Single-Crystal Guest Exchange
;
_journal_name_full 'Inorganic Chemistry'
_journal_page_first 523
_journal_page_last 530
_journal_paper_doi 10.1021/ic201986m
_journal_volume 51
_journal_year 2012
_chemical_formula_sum 'C20 H10 N3 O11 S2 Yb'
_chemical_formula_weight 705.47
_chemical_name_systematic
; 
 ? 
;
_space_group_IT_number 14
_symmetry_cell_setting monoclinic
_symmetry_space_group_name_Hall '-P 2ybc'
_symmetry_space_group_name_H-M 'P 1 21/c 1'
_atom_sites_solution_hydrogens geom
_atom_sites_solution_primary direct
_atom_sites_solution_secondary difmap
_audit_creation_method SHELXL-97
_cell_angle_alpha 90.00
_cell_angle_beta 129.3750(10)
_cell_angle_gamma 90.00
_cell_formula_units_Z 4
_cell_length_a 14.0214(2)
_cell_length_b 11.5047(2)
_cell_length_c 20.4346(3)
_cell_measurement_reflns_used 7917
_cell_measurement_temperature 293(2)
_cell_measurement_theta_max 25.07
_cell_measurement_theta_min 2.19
_cell_volume 2548.11(8)
_computing_cell_refinement 'Bruker SMART'
_computing_data_collection 'Bruker SMART'
_computing_data_reduction 'Bruker SAINT'
_computing_molecular_graphics 'Bruker SHELXTL'
_computing_publication_material 'Bruker SHELXTL'
_computing_structure_refinement 'SHELXL-97 (Sheldrick, 1997)'
_computing_structure_solution 'SHELXS-97 (Sheldrick, 1990)'
_diffrn_ambient_temperature 293(2)
_diffrn_detector_area_resol_mean none
_diffrn_measured_fraction_theta_full 0.996
_diffrn_measured_fraction_theta_max 0.996
_diffrn_measurement_device_type 'CCD area detector'
_diffrn_measurement_method 'phi and omega scans'
_diffrn_radiation_monochromator graphite
_diffrn_radiation_source 'fine-focus sealed tube'
_diffrn_radiation_type MoK\a
_diffrn_radiation_wavelength 0.71073
_diffrn_reflns_av_R_equivalents 0.0190
_diffrn_reflns_av_sigmaI/netI 0.0231
_diffrn_reflns_limit_h_max 15
_diffrn_reflns_limit_h_min -16
_diffrn_reflns_limit_k_max 13
_diffrn_reflns_limit_k_min -13
_diffrn_reflns_limit_l_max 24
_diffrn_reflns_limit_l_min -16
_diffrn_reflns_number 12771
_diffrn_reflns_theta_full 25.09
_diffrn_reflns_theta_max 25.09
_diffrn_reflns_theta_min 1.88
_diffrn_standards_decay_% none
_diffrn_standards_interval_count none
_diffrn_standards_interval_time none
_diffrn_standards_number none
_exptl_absorpt_coefficient_mu 3.896
_exptl_absorpt_correction_type none
_exptl_crystal_density_diffrn 1.839
_exptl_crystal_density_meas 1.839
_exptl_crystal_description block
_exptl_crystal_F_000 1364
_exptl_crystal_size_max .26
_exptl_crystal_size_mid .22
_exptl_crystal_size_min .19
_refine_diff_density_max 1.185
_refine_diff_density_min -0.783
_refine_diff_density_rms 0.107
_refine_ls_extinction_method none
_refine_ls_goodness_of_fit_ref 1.003
_refine_ls_hydrogen_treatment constr
_refine_ls_matrix_type full
_refine_ls_number_parameters 347
_refine_ls_number_reflns 4518
_refine_ls_number_restraints 0
_refine_ls_restrained_S_all 1.003
_refine_ls_R_factor_all 0.0274
_refine_ls_R_factor_gt 0.0248
_refine_ls_shift/su_max 0.001
_refine_ls_shift/su_mean 0.000
_refine_ls_structure_factor_coef Fsqd
_refine_ls_weighting_details 'calc w=1/[\s^2^(Fo^2^)+(0.0357P)^2^+8.2823P] where P=(Fo^2^+2Fc^2^)/3'
_refine_ls_weighting_scheme calc
_refine_ls_wR_factor_gt 0.0652
_refine_ls_wR_factor_ref 0.0669
_reflns_number_gt 4160
_reflns_number_total 4518
_reflns_threshold_expression >2sigma(I)
_cod_data_source_file ic201986m_si_002_07.cif
_cod_data_source_block 7
_cod_original_cell_volume 2548.11(7)
_cod_database_code 4327857

loop_
_symmetry_equiv_pos_as_xyz
'x, y, z'
'-x, y+1/2, -z+1/2'
'-x, -y, -z'
'x, -y-1/2, z-1/2'

loop_
_atom_site_label
_atom_site_type_symbol
_atom_site_fract_x
_atom_site_fract_y
_atom_site_fract_z
_atom_site_U_iso_or_equiv
_atom_site_adp_type
_atom_site_occupancy
_atom_site_symmetry_multiplicity
_atom_site_calc_flag
_atom_site_refinement_flags
_atom_site_disorder_assembly
_atom_site_disorder_group
Yb1 Yb 0.352629(15) 0.111307(14) 0.014052(10) 0.01495(7) Uani 1 1 d . . .
S1 S 0.02276(10) -0.21858(9) -0.24941(7) 0.0230(2) Uani 1 1 d . . .
S2 S 0.41218(9) 0.34886(9) 0.25339(6) 0.0218(2) Uani 1 1 d . . .
O1 O 0.2367(3) -0.0463(2) -0.03733(18) 0.0237(6) Uani 1 1 d . . .
O2 O 0.2246(3) -0.2357(3) -0.0649(2) 0.0310(7) Uani 1 1 d . . .
O3 O -0.1948(3) -0.2729(3) -0.42379(19) 0.0303(7) Uani 1 1 d . . .
O4 O -0.2053(3) -0.1039(3) -0.4820(2) 0.0368(8) Uani 1 1 d . . .
O5 O 0.4197(3) 0.2195(3) 0.13458(18) 0.0241(6) Uani 1 1 d . . .
O6 O 0.2580(3) 0.1071(2) 0.0798(2) 0.0269(7) Uani 1 1 d . . .
O7 O 0.3625(3) 0.4392(2) 0.41346(17) 0.0221(6) Uani 1 1 d . . .
O8 O 0.4865(3) 0.5039(3) 0.38857(18) 0.0257(7) Uani 1 1 d . . .
O9 O 0.4745(3) 0.2496(3) 0.0234(2) 0.0302(7) Uani 1 1 d . . .
N1 N 0.6455(4) 0.3660(4) 0.1085(3) 0.0378(10) Uani 1 1 d . . .
H1A H 0.7020 0.3151 0.1182 0.045 Uiso 1 1 d R . .
N2 N 0.4693(4) 0.4302(3) 0.0694(3) 0.0332(9) Uani 1 1 d . . .
H2A H 0.3871 0.4351 0.0393 0.040 Uiso 1 1 d R . .
C1 C 0.1069(4) -0.1064(3) -0.1793(3) 0.0212(9) Uani 1 1 d . . .
C2 C 0.0727(4) -0.0018(4) -0.2203(3) 0.0285(10) Uani 1 1 d . . .
H2B H 0.1075 0.0688 -0.1928 0.034 Uiso 1 1 calc R . .
C3 C -0.0212(4) -0.0125(4) -0.3089(3) 0.0289(10) Uani 1 1 d . . .
H3A H -0.0539 0.0503 -0.3459 0.035 Uiso 1 1 calc R . .
C4 C -0.0590(4) -0.1250(4) -0.3343(3) 0.0223(9) Uani 1 1 d . . .
C5 C 0.1978(4) -0.1326(3) -0.0870(3) 0.0212(9) Uani 1 1 d . . .
C6 C -0.1603(4) -0.1687(4) -0.4205(3) 0.0244(9) Uani 1 1 d . . .
C7 C 0.3167(4) 0.2359(4) 0.1910(2) 0.0209(9) Uani 1 1 d . . .
C8 C 0.2408(4) 0.2049(4) 0.2085(3) 0.0233(9) Uani 1 1 d . . .
H8A H 0.1820 0.1463 0.1801 0.028 Uiso 1 1 calc R . .
C9 C 0.2616(4) 0.2714(4) 0.2741(3) 0.0220(9) Uani 1 1 d . . .
H9A H 0.2188 0.2611 0.2945 0.026 Uiso 1 1 calc R . .
C10 C 0.3515(4) 0.3529(3) 0.3046(2) 0.0177(8) Uani 1 1 d . . .
C11 C 0.3316(4) 0.1841(4) 0.1314(3) 0.0214(9) Uani 1 1 d . . .
C12 C 0.4037(4) 0.4374(3) 0.3744(2) 0.0178(8) Uani 1 1 d . . .
C13 C 0.5259(4) 0.3412(4) 0.0644(3) 0.0278(10) Uani 1 1 d . . .
C14 C 0.5570(5) 0.5177(4) 0.1288(4) 0.0412(13) Uani 1 1 d . . .
H14A H 0.5726 0.5123 0.1823 0.049 Uiso 1 1 calc R . .
H14B H 0.5284 0.5954 0.1060 0.049 Uiso 1 1 calc R . .
C15 C 0.6724(5) 0.4858(4) 0.1392(4) 0.0413(13) Uani 1 1 d . . .
H15A H 0.6814 0.5356 0.1051 0.050 Uiso 1 1 calc R . .
H15B H 0.7466 0.4905 0.1979 0.050 Uiso 1 1 calc R . .
N3 N 0.7802(5) 0.2151(5) 0.3740(4) 0.0650(16) Uani 1 1 d . . .
C16 C 0.7329(9) 0.3395(9) 0.3499(7) 0.104(3) Uiso 1 1 d . A .
C17 C 0.7679(9) 0.1546(9) 0.3036(6) 0.100(3) Uiso 1 1 d . A .
C18 C 0.7003(7) 0.1477(7) 0.3877(5) 0.076(2) Uiso 1 1 d . A .
C19B C 0.9191(14) 0.2217(19) 0.4262(11) 0.099(7) Uani 0.548(10) 1 d P A 1
C20B C 0.967(3) 0.2594(19) 0.5021(16) 0.147(11) Uani 0.548(10) 1 d P A 1
O10B O 0.996(3) 0.3840(15) 0.5022(17) 0.217(10) Uani 0.548(10) 1 d P A 1
C19A C 0.9034(14) 0.2134(16) 0.4627(11) 0.055(4) Uani 0.452(10) 1 d P A 2
C20A C 0.9686(15) 0.1055(13) 0.5111(9) 0.058(4) Uani 0.452(10) 1 d P . 2
O10A O 1.0053(11) 0.0236(10) 0.4745(7) 0.078(4) Uani 0.452(10) 1 d P . 2
O1W O 0.9810(9) 0.4631(12) 0.4025(8) 0.224(6) Uani 1 1 d . . .

loop_
_atom_site_aniso_label
_atom_site_aniso_U_11
_atom_site_aniso_U_22
_atom_site_aniso_U_33
_atom_site_aniso_U_23
_atom_site_aniso_U_13
_atom_site_aniso_U_12
Yb1 0.01901(11) 0.01366(10) 0.01338(10) 0.00008(6) 0.01083(8) 0.00139(6)
S1 0.0258(5) 0.0140(5) 0.0247(5) -0.0028(4) 0.0139(5) -0.0051(4)
S2 0.0240(5) 0.0269(5) 0.0219(5) -0.0081(4) 0.0180(5) -0.0071(4)
O1 0.0320(16) 0.0197(15) 0.0253(16) -0.0060(12) 0.0208(14) -0.0059(12)
O2 0.0423(19) 0.0188(16) 0.0284(17) 0.0011(13) 0.0208(16) 0.0030(13)
O3 0.0304(17) 0.0257(17) 0.0261(16) -0.0038(13) 0.0138(15) -0.0097(13)
O4 0.0318(18) 0.0345(19) 0.0267(18) 0.0049(14) 0.0104(16) -0.0103(14)
O5 0.0264(16) 0.0292(16) 0.0235(15) -0.0093(13) 0.0190(14) -0.0042(12)
O6 0.0344(17) 0.0270(17) 0.0271(16) -0.0116(13) 0.0232(15) -0.0076(13)
O7 0.0324(16) 0.0222(15) 0.0205(15) 0.0002(12) 0.0208(14) 0.0000(12)
O8 0.0294(16) 0.0300(17) 0.0207(15) -0.0071(13) 0.0174(14) -0.0109(13)
O9 0.0423(19) 0.0239(16) 0.0357(18) -0.0077(14) 0.0301(16) -0.0114(14)
N1 0.031(2) 0.029(2) 0.051(3) -0.0097(19) 0.025(2) -0.0046(17)
N2 0.029(2) 0.026(2) 0.045(2) -0.0073(18) 0.023(2) -0.0049(17)
C1 0.022(2) 0.016(2) 0.026(2) -0.0045(17) 0.0154(19) -0.0033(16)
C2 0.026(2) 0.016(2) 0.029(2) -0.0040(18) 0.010(2) -0.0034(17)
C3 0.028(2) 0.019(2) 0.029(2) 0.0037(18) 0.013(2) -0.0008(18)
C4 0.021(2) 0.021(2) 0.026(2) -0.0012(17) 0.0151(19) -0.0026(16)
C5 0.023(2) 0.019(2) 0.028(2) -0.0012(17) 0.019(2) -0.0013(16)
C6 0.023(2) 0.024(2) 0.027(2) -0.0029(19) 0.016(2) -0.0032(18)
C7 0.023(2) 0.021(2) 0.017(2) -0.0033(16) 0.0117(18) -0.0002(17)
C8 0.026(2) 0.021(2) 0.024(2) -0.0074(17) 0.016(2) -0.0053(17)
C9 0.024(2) 0.023(2) 0.028(2) -0.0036(18) 0.021(2) -0.0018(17)
C10 0.022(2) 0.020(2) 0.0170(19) 0.0004(16) 0.0153(18) 0.0015(16)
C11 0.024(2) 0.022(2) 0.018(2) 0.0002(17) 0.0133(18) 0.0038(17)
C12 0.021(2) 0.018(2) 0.0124(19) 0.0022(16) 0.0093(17) 0.0027(16)
C13 0.036(3) 0.023(2) 0.032(2) 0.0001(19) 0.025(2) -0.0038(19)
C14 0.042(3) 0.031(3) 0.057(3) -0.016(2) 0.035(3) -0.010(2)
C15 0.037(3) 0.034(3) 0.054(3) -0.015(2) 0.030(3) -0.011(2)
N3 0.040(3) 0.069(4) 0.077(4) -0.030(3) 0.033(3) -0.006(2)
C19B 0.047(8) 0.156(18) 0.064(10) -0.014(11) 0.020(8) 0.030(9)
C20B 0.16(2) 0.075(14) 0.113(17) 0.001(12) 0.047(17) -0.023(14)
O10B 0.29(3) 0.109(14) 0.25(2) -0.015(13) 0.17(2) -0.028(14)
C19A 0.050(9) 0.072(11) 0.047(9) -0.033(8) 0.033(8) -0.036(8)
C20A 0.070(10) 0.059(9) 0.047(8) 0.012(7) 0.038(8) -0.002(7)
O10A 0.105(9) 0.069(8) 0.079(8) 0.000(6) 0.068(8) -0.029(6)
O1W 0.140(8) 0.275(13) 0.308(15) 0.084(12) 0.166(10) 0.037(9)

loop_
_atom_type_symbol
_atom_type_description
_atom_type_scat_dispersion_real
_atom_type_scat_dispersion_imag
_atom_type_scat_source
C C 0.0033 0.0016 'International Tables Vol C Tables 4.2.6.8 and 6.1.1.4'
H H 0.0000 0.0000 'International Tables Vol C Tables 4.2.6.8 and 6.1.1.4'
N N 0.0061 0.0033 'International Tables Vol C Tables 4.2.6.8 and 6.1.1.4'
O O 0.0106 0.0060 'International Tables Vol C Tables 4.2.6.8 and 6.1.1.4'
S S 0.1246 0.1234 'International Tables Vol C Tables 4.2.6.8 and 6.1.1.4'
Yb Yb -0.3850 5.5486 'International Tables Vol C Tables 4.2.6.8 and 6.1.1.4'

loop_
_geom_angle_atom_site_label_1
_geom_angle_atom_site_label_2
_geom_angle_atom_site_label_3
_geom_angle
_geom_angle_site_symmetry_1
_geom_angle_site_symmetry_3
O1 Yb1 O8 89.52(11) . 2_645
O1 Yb1 O3 93.03(11) . 2_554
O8 Yb1 O3 175.95(11) 2_645 2_554
O1 Yb1 O7 78.73(10) . 4_565
O8 Yb1 O7 93.43(10) 2_645 4_565
O3 Yb1 O7 90.15(11) 2_554 4_565
O1 Yb1 O9 155.66(11) . .
O8 Yb1 O9 91.87(12) 2_645 .
O3 Yb1 O9 87.09(12) 2_554 .
O7 Yb1 O9 76.93(11) 4_565 .
O1 Yb1 O5 128.06(10) . .
O8 Yb1 O5 81.48(10) 2_645 .
O3 Yb1 O5 94.48(11) 2_554 .
O7 Yb1 O5 152.35(10) 4_565 .
O9 Yb1 O5 76.11(10) . .
O1 Yb1 O6 75.49(10) . .
O8 Yb1 O6 95.45(11) 2_645 .
O3 Yb1 O6 82.17(11) 2_554 .
O7 Yb1 O6 152.61(10) 4_565 .
O9 Yb1 O6 128.47(10) . .
O5 Yb1 O6 54.93(10) . .
O1 Yb1 C11 102.28(11) . .
O8 Yb1 C11 89.88(11) 2_645 .
O3 Yb1 C11 86.52(12) 2_554 .
O7 Yb1 C11 176.56(11) 4_565 .
O9 Yb1 C11 102.02(12) . .
O5 Yb1 C11 27.58(11) . .
O6 Yb1 C11 27.44(11) . .
C4 S1 C1 92.1(2) . .
C7 S2 C10 91.1(2) . .
C5 O1 Yb1 146.8(3) . .
C6 O3 Yb1 138.9(3) . 2_544
C11 O5 Yb1 92.7(2) . .
C11 O6 Yb1 90.2(2) . .
C12 O7 Yb1 155.9(3) . 4_566
C12 O8 Yb1 144.2(3) . 2_655
C13 O9 Yb1 137.3(3) . .
C13 N1 C15 111.3(4) . .
C13 N1 H1A 124.2 . .
C15 N1 H1A 124.5 . .
C13 N2 C14 111.4(4) . .
C13 N2 H2A 124.1 . .
C14 N2 H2A 124.5 . .
C2 C1 C5 129.7(4) . .
C2 C1 S1 111.2(3) . .
C5 C1 S1 119.0(3) . .
C1 C2 C3 112.8(4) . .
C1 C2 H2B 123.6 . .
C3 C2 H2B 123.6 . .
C4 C3 C2 112.9(4) . .
C4 C3 H3A 123.5 . .
C2 C3 H3A 123.5 . .
C3 C4 C6 128.3(4) . .
C3 C4 S1 111.0(3) . .
C6 C4 S1 120.6(3) . .
O2 C5 O1 125.5(4) . .
O2 C5 C1 118.2(4) . .
O1 C5 C1 116.3(4) . .
O4 C6 O3 125.4(4) . .
O4 C6 C4 119.4(4) . .
O3 C6 C4 115.2(4) . .
C8 C7 C11 130.3(4) . .
C8 C7 S2 111.9(3) . .
C11 C7 S2 117.7(3) . .
C7 C8 C9 112.5(4) . .
C7 C8 H8A 123.7 . .
C9 C8 H8A 123.7 . .
C10 C9 C8 112.5(4) . .
C10 C9 H9A 123.8 . .
C8 C9 H9A 123.8 . .
C9 C10 C12 129.8(4) . .
C9 C10 S2 112.0(3) . .
C12 C10 S2 118.2(3) . .
O6 C11 O5 121.8(4) . .
O6 C11 C7 120.2(4) . .
O5 C11 C7 118.1(4) . .
O6 C11 Yb1 62.3(2) . .
O5 C11 Yb1 59.7(2) . .
C7 C11 Yb1 174.0(3) . .
O7 C12 O8 125.2(4) . .
O7 C12 C10 118.8(4) . .
O8 C12 C10 116.0(3) . .
O9 C13 N1 125.1(4) . .
O9 C13 N2 125.3(4) . .
N1 C13 N2 109.7(4) . .
N2 C14 C15 102.1(4) . .
N2 C14 H14A 111.4 . .
C15 C14 H14A 111.4 . .
N2 C14 H14B 111.4 . .
C15 C14 H14B 111.4 . .
H14A C14 H14B 109.2 . .
N1 C15 C14 101.7(4) . .
N1 C15 H15A 111.4 . .
C14 C15 H15A 111.4 . .
N1 C15 H15B 111.4 . .
C14 C15 H15B 111.4 . .
H15A C15 H15B 109.3 . .
C17 N3 C19A 119.2(8) . .
C17 N3 C19B 90.6(8) . .
C19A N3 C19B 34.8(8) . .
C17 N3 C16 111.2(7) . .
C19A N3 C16 109.3(9) . .
C19B N3 C16 106.3(10) . .
C17 N3 C18 106.7(6) . .
C19A N3 C18 100.8(8) . .
C19B N3 C18 131.4(11) . .
C16 N3 C18 108.5(6) . .
C20B C19B N3 108(2) . .
C19B C20B O10B 105(2) . .
C20A C19A N3 124.0(12) . .
O10A C20A C19A 117.4(12) . .
O10A C20A O10A 49.9(9) . 3_756
C19A C20A O10A 157.0(14) . 3_756
O10A O10A C20A 66.3(11) 3_756 .
O10A O10A C20A 63.8(11) 3_756 3_756
C20A O10A C20A 130.1(9) . 3_756

loop_
_geom_bond_atom_site_label_1
_geom_bond_atom_site_label_2
_geom_bond_distance
_geom_bond_site_symmetry_2
Yb1 O1 2.206(3) .
Yb1 O8 2.209(3) 2_645
Yb1 O3 2.213(3) 2_554
Yb1 O7 2.223(3) 4_565
Yb1 O9 2.253(3) .
Yb1 O5 2.358(3) .
Yb1 O6 2.415(3) .
Yb1 C11 2.727(4) .
S1 C4 1.720(4) .
S1 C1 1.722(4) .
S2 C7 1.715(4) .
S2 C10 1.717(4) .
O1 C5 1.269(5) .
O2 C5 1.240(5) .
O3 C6 1.278(5) .
O3 Yb1 2.213(3) 2_544
O4 C6 1.237(5) .
O5 C11 1.264(5) .
O6 C11 1.257(5) .
O7 C12 1.246(5) .
O7 Yb1 2.223(3) 4_566
O8 C12 1.262(5) .
O8 Yb1 2.209(3) 2_655
O9 C13 1.251(5) .
N1 C13 1.336(6) .
N1 C15 1.462(6) .
N1 H1A 0.8999 .
N2 C13 1.339(6) .
N2 C14 1.451(6) .
N2 H2A 0.9000 .
C1 C2 1.366(6) .
C1 C5 1.492(6) .
C2 C3 1.415(6) .
C2 H2B 0.9300 .
C3 C4 1.370(6) .
C3 H3A 0.9300 .
C4 C6 1.482(6) .
C7 C8 1.367(6) .
C7 C11 1.485(6) .
C8 C9 1.404(6) .
C8 H8A 0.9300 .
C9 C10 1.364(6) .
C9 H9A 0.9300 .
C10 C12 1.481(6) .
C14 C15 1.537(7) .
C14 H14A 0.9700 .
C14 H14B 0.9700 .
C15 H15A 0.9700 .
C15 H15B 0.9700 .
N3 C17 1.507(11) .
N3 C19A 1.516(17) .
N3 C19B 1.518(16) .
N3 C16 1.522(12) .
N3 C18 1.525(10) .
C19B C20B 1.31(3) .
C20B O10B 1.49(3) .
C19A C20A 1.49(2) .
C20A O10A 1.483(19) .
C20A O10A 1.513(19) 3_756
O10A O10A 1.264(19) 3_756
O10A C20A 1.513(19) 3_756

loop_
_geom_torsion_atom_site_label_1
_geom_torsion_atom_site_label_2
_geom_torsion_atom_site_label_3
_geom_torsion_atom_site_label_4
_geom_torsion
_geom_torsion_site_symmetry_1
_geom_torsion_site_symmetry_4
O8 Yb1 O1 C5 -86.3(5) 2_645 .
O3 Yb1 O1 C5 96.8(5) 2_554 .
O7 Yb1 O1 C5 7.3(5) 4_565 .
O9 Yb1 O1 C5 7.2(7) . .
O5 Yb1 O1 C5 -165.1(5) . .
O6 Yb1 O1 C5 177.9(5) . .
C11 Yb1 O1 C5 -176.1(5) . .
O1 Yb1 O5 C11 -23.7(3) . .
O8 Yb1 O5 C11 -106.4(2) 2_645 .
O3 Yb1 O5 C11 73.6(2) 2_554 .
O7 Yb1 O5 C11 172.6(2) 4_565 .
O9 Yb1 O5 C11 159.5(3) . .
O6 Yb1 O5 C11 -3.5(2) . .
O1 Yb1 O6 C11 167.2(3) . .
O8 Yb1 O6 C11 79.1(2) 2_645 .
O3 Yb1 O6 C11 -97.6(2) 2_554 .
O7 Yb1 O6 C11 -172.5(2) 4_565 .
O9 Yb1 O6 C11 -17.6(3) . .
O5 Yb1 O6 C11 3.5(2) . .
O1 Yb1 O9 C13 175.4(4) . .
O8 Yb1 O9 C13 -91.6(5) 2_645 .
O3 Yb1 O9 C13 84.5(5) 2_554 .
O7 Yb1 O9 C13 175.3(5) 4_565 .
O5 Yb1 O9 C13 -10.9(4) . .
O6 Yb1 O9 C13 6.8(5) . .
C11 Yb1 O9 C13 -1.4(5) . .
C4 S1 C1 C2 0.0(4) . .
C4 S1 C1 C5 177.1(3) . .
C5 C1 C2 C3 -177.3(4) . .
S1 C1 C2 C3 -0.5(5) . .
C1 C2 C3 C4 1.0(6) . .
C2 C3 C4 C6 175.5(4) . .
C2 C3 C4 S1 -1.0(5) . .
C1 S1 C4 C3 0.6(4) . .
C1 S1 C4 C6 -176.2(4) . .
Yb1 O1 C5 O2 111.8(5) . .
Yb1 O1 C5 C1 -71.7(6) . .
C2 C1 C5 O2 -171.6(5) . .
S1 C1 C5 O2 11.9(5) . .
C2 C1 C5 O1 11.7(7) . .
S1 C1 C5 O1 -164.9(3) . .
Yb1 O3 C6 O4 -15.3(8) 2_544 .
Yb1 O3 C6 C4 163.8(3) 2_544 .
C3 C4 C6 O4 14.7(7) . .
S1 C4 C6 O4 -169.2(3) . .
C3 C4 C6 O3 -164.6(4) . .
S1 C4 C6 O3 11.6(5) . .
C10 S2 C7 C8 0.9(3) . .
C10 S2 C7 C11 -176.2(3) . .
C11 C7 C8 C9 175.5(4) . .
S2 C7 C8 C9 -1.2(5) . .
C7 C8 C9 C10 0.9(5) . .
C8 C9 C10 C12 -178.0(4) . .
C8 C9 C10 S2 -0.2(5) . .
C7 S2 C10 C9 -0.4(3) . .
C7 S2 C10 C12 177.7(3) . .
Yb1 O6 C11 O5 -6.4(4) . .
Yb1 O6 C11 C7 173.7(3) . .
Yb1 O5 C11 O6 6.5(4) . .
Yb1 O5 C11 C7 -173.6(3) . .
C8 C7 C11 O6 8.9(7) . .
S2 C7 C11 O6 -174.6(3) . .
C8 C7 C11 O5 -171.0(4) . .
S2 C7 C11 O5 5.5(5) . .
C8 C7 C11 Yb1 122(3) . .
S2 C7 C11 Yb1 -62(3) . .
O1 Yb1 C11 O6 -12.7(3) . .
O8 Yb1 C11 O6 -102.1(2) 2_645 .
O3 Yb1 C11 O6 79.7(2) 2_554 .
O7 Yb1 C11 O6 94.2(19) 4_565 .
O9 Yb1 C11 O6 166.0(2) . .
O5 Yb1 C11 O6 -173.7(4) . .
O1 Yb1 C11 O5 161.1(2) . .
O8 Yb1 C11 O5 71.6(2) 2_645 .
O3 Yb1 C11 O5 -106.6(2) 2_554 .
O7 Yb1 C11 O5 -92.1(19) 4_565 .
O9 Yb1 C11 O5 -20.3(3) . .
O6 Yb1 C11 O5 173.7(4) . .
O1 Yb1 C11 C7 -129(3) . .
O8 Yb1 C11 C7 142(3) 2_645 .
O3 Yb1 C11 C7 -36(3) 2_554 .
O7 Yb1 C11 C7 -22(4) 4_565 .
O9 Yb1 C11 C7 50(3) . .
O5 Yb1 C11 C7 70(3) . .
O6 Yb1 C11 C7 -116(3) . .
Yb1 O7 C12 O8 -91.5(8) 4_566 .
Yb1 O7 C12 C10 89.6(7) 4_566 .
Yb1 O8 C12 O7 25.8(7) 2_655 .
Yb1 O8 C12 C10 -155.3(3) 2_655 .
C9 C10 C12 O7 -0.5(7) . .
S2 C10 C12 O7 -178.2(3) . .
C9 C10 C12 O8 -179.5(4) . .
S2 C10 C12 O8 2.8(5) . .
Yb1 O9 C13 N1 128.4(4) . .
Yb1 O9 C13 N2 -53.0(7) . .
C15 N1 C13 O9 172.1(5) . .
C15 N1 C13 N2 -6.7(6) . .
C14 N2 C13 O9 174.0(4) . .
C14 N2 C13 N1 -7.2(6) . .
C13 N2 C14 C15 16.7(6) . .
C13 N1 C15 C14 16.4(6) . .
N2 C14 C15 N1 -18.8(5) . .
C17 N3 C19B C20B -171.9(18) . .
C19A N3 C19B C20B -24.8(16) . .
C16 N3 C19B C20B 76(2) . .
C18 N3 C19B C20B -59(2) . .
N3 C19B C20B O10B -102(2) . .
C17 N3 C19A C20A -58.8(17) . .
C19B N3 C19A C20A -97(3) . .
C16 N3 C19A C20A 171.7(13) . .
C18 N3 C19A C20A 57.5(16) . .
N3 C19A C20A O10A 61.2(19) . .
N3 C19A C20A O10A 11(5) . 3_756
C19A C20A O10A O10A -156.9(16) . 3_756
C19A C20A O10A C20A -156.9(16) . 3_756
O10A C20A O10A C20A 0.000(3) 3_756 3_756
